data_7225490
loop_
_publ_author_name
'Safin, Damir A.'
'Robeyns, Koen'
'Garcia, Yann'

_publ_section_title
;
 1,2,4-Triazole-based molecular switches: crystal structures, Hirshfeld
 surface analysis and optical properties
;
_journal_issue 38
_journal_name_full CrystEngComm
_journal_page_first 7284
_journal_paper_doi 10.1039/C6CE00749J
_journal_volume 18
_journal_year 2016
_chemical_formula_moiety 'C10 H10 N4 O2'
_chemical_formula_sum 'C10 H10 N4 O2'
_chemical_formula_weight 218.22
_space_group_crystal_system tetragonal
_space_group_IT_number 86
_space_group_name_Hall '-P 4bc'
_space_group_name_H-M_alt 'P 42/n'
_symmetry_space_group_name_Hall '-P 4bc'
_symmetry_space_group_name_H-M 'P 42/n :2'
_atom_sites_solution_hydrogens geom
_audit_creation_method SHELXL-2014/7
_audit_update_record
;
2016-02-01 deposited with the CCDC.
2016-05-20 downloaded from the CCDC.
;
_cell_angle_alpha 90
_cell_angle_beta 90
_cell_angle_gamma 90
_cell_formula_units_Z 8
_cell_length_a 19.9241(13)
_cell_length_b 19.9241(13)
_cell_length_c 5.1153(5)
_cell_measurement_reflns_used 2022
_cell_measurement_temperature 298(2)
_cell_measurement_theta_max 25.2838
_cell_measurement_theta_min 2.0402
_cell_volume 2030.6(3)
_computing_cell_refinement
;
CrysAlisPro, Agilent Technologies,
Version 1.171.35.19 (release 27-10-2011 CrysAlis171 .NET)
(compiled Oct 27 2011,15:02:11)
;
_computing_data_collection MAR
_computing_data_reduction
;
CrysAlisPro, Agilent Technologies,
Version 1.171.35.19 (release 27-10-2011 CrysAlis171 .NET)
(compiled Oct 27 2011,15:02:11)
;
_computing_molecular_graphics 'MERCURY (Macrae et al., 2008)'
_computing_publication_material
;

'MERCURY (Macrae et al., 2008), Platon (Spek, 2009)'



;
_computing_structure_refinement 'SHELXL-2014/7 (Sheldrick, 2014)'
_computing_structure_solution 'SHELXS-97 (Sheldrick, 1990)'
_diffrn_ambient_temperature 298(2)
_diffrn_measured_fraction_theta_full 0.975
_diffrn_measured_fraction_theta_max 0.973
_diffrn_measurement_device_type 'MAR345 image plate'
_diffrn_measurement_method '68 images, \D\F 2.4\% '
_diffrn_radiation_monochromator 'Zr filter'
_diffrn_radiation_source 'Rigaku UltraX 18 rotating anode'
_diffrn_radiation_type MoK\a
_diffrn_radiation_wavelength 0.71073
_diffrn_reflns_av_R_equivalents 0.1061
_diffrn_reflns_av_unetI/netI 0.0547
_diffrn_reflns_Laue_measured_fraction_full 0.975
_diffrn_reflns_Laue_measured_fraction_max 0.973
_diffrn_reflns_limit_h_max 23
_diffrn_reflns_limit_h_min -23
_diffrn_reflns_limit_k_max 23
_diffrn_reflns_limit_k_min -23
_diffrn_reflns_limit_l_max 5
_diffrn_reflns_limit_l_min -5
_diffrn_reflns_number 11261
_diffrn_reflns_point_group_measured_fraction_full 0.975
_diffrn_reflns_point_group_measured_fraction_max 0.973
_diffrn_reflns_theta_full 25.242
_diffrn_reflns_theta_max 25.338
_diffrn_reflns_theta_min 2.892
_exptl_absorpt_coefficient_mu 0.104
_exptl_absorpt_correction_T_max 1.00000
_exptl_absorpt_correction_T_min 0.96813
_exptl_absorpt_correction_type multi-scan
_exptl_absorpt_process_details
;
CrysAlisPro, Agilent Technologies,
Version 1.171.35.19 (release 27-10-2011 CrysAlis171 .NET)
(compiled Oct 27 2011,15:02:11)
Empirical absorption correction using spherical harmonics,
 implemented in SCALE3 ABSPACK scaling algorithm.
;
_exptl_crystal_colour colourless
_exptl_crystal_density_diffrn 1.428
_exptl_crystal_description needle
_exptl_crystal_F_000 912
_exptl_crystal_size_max 0.44
_exptl_crystal_size_mid 0.04
_exptl_crystal_size_min 0.04
_refine_diff_density_max 0.167
_refine_diff_density_min -0.157
_refine_diff_density_rms 0.040
_refine_ls_extinction_method none
_refine_ls_goodness_of_fit_ref 1.115
_refine_ls_hydrogen_treatment constr
_refine_ls_matrix_type full
_refine_ls_number_parameters 147
_refine_ls_number_reflns 1798
_refine_ls_number_restraints 0
_refine_ls_restrained_S_all 1.115
_refine_ls_R_factor_all 0.1008
_refine_ls_R_factor_gt 0.0662
_refine_ls_shift/su_max 0.000
_refine_ls_shift/su_mean 0.000
_refine_ls_structure_factor_coef Fsqd
_refine_ls_weighting_details 'w=1/[\s^2^(Fo^2^)+(0.0356P)^2^+0.9052P] where P=(Fo^2^+2Fc^2^)/3'
_refine_ls_weighting_scheme calc
_refine_ls_wR_factor_gt 0.1117
_refine_ls_wR_factor_ref 0.1221
_reflns_Friedel_coverage 0.000
_reflns_number_gt 1285
_reflns_number_total 1798
_reflns_threshold_expression 'I > 2\s(I)'
_cod_data_source_file c6ce00749j2.cif
_cod_data_source_block 4
_cod_depositor_comments 'Adding full bibliography for 7225488--7225494.cif.'
_cod_database_code 7225490
_shelx_shelxl_version_number 2014/7
_shelx_space_group_comment
;
The symmetry employed for this shelxl refinement is uniquely defined
by the following loop, which should always be used as a source of
symmetry information in preference to the above space-group names.
They are only intended as comments.
;

loop_
_space_group_symop_operation_xyz
'x, y, z'
'-x+1/2, -y+1/2, z'
'-y, x+1/2, z+1/2'
'y+1/2, -x, z+1/2'
'-x, -y, -z'
'x-1/2, y-1/2, -z'
'y, -x-1/2, -z-1/2'
'-y-1/2, x, -z-1/2'

loop_
_atom_site_label
_atom_site_type_symbol
_atom_site_fract_x
_atom_site_fract_y
_atom_site_fract_z
_atom_site_U_iso_or_equiv
_atom_site_adp_type
_atom_site_occupancy
_atom_site_site_symmetry_order
_atom_site_calc_flag
_atom_site_refinement_flags_posn
_atom_site_refinement_flags_adp
N1 N 0.40042(13) 0.63811(12) -0.3220(4) 0.0396(6) Uani 1 1 d . .
N2 N 0.34919(13) 0.68012(13) -0.2383(5) 0.0448(7) Uani 1 1 d . .
C3 C 0.37309(15) 0.71529(14) -0.0442(6) 0.0395(7) Uani 1 1 d . .
H3 H 0.3490 0.7473 0.0489 0.047 Uiso 1 1 calc R U
N4 N 0.43780(11) 0.69862(11) 0.0027(4) 0.0318(6) Uani 1 1 d . .
C5 C 0.45210(16) 0.65073(14) -0.1752(5) 0.0386(7) Uani 1 1 d . .
H5 H 0.4935 0.6295 -0.1908 0.046 Uiso 1 1 calc R U
N6 N 0.48747(11) 0.72385(11) 0.1707(4) 0.0343(6) Uani 1 1 d . .
C7 C 0.46856(14) 0.76606(13) 0.3414(5) 0.0311(7) Uani 1 1 d . .
H7 H 0.4234 0.7772 0.3566 0.037 Uiso 1 1 calc R U
C8 C 0.51825(14) 0.79703(13) 0.5143(5) 0.0290(6) Uani 1 1 d . .
C9 C 0.49649(14) 0.84038(13) 0.7108(5) 0.0296(6) Uani 1 1 d . .
C10 C 0.54385(14) 0.87289(14) 0.8705(5) 0.0324(7) Uani 1 1 d . .
C11 C 0.61117(16) 0.86054(15) 0.8366(6) 0.0417(8) Uani 1 1 d . .
H11 H 0.6424 0.8814 0.9443 0.050 Uiso 1 1 calc R U
C12 C 0.63261(15) 0.81692(16) 0.6418(6) 0.0454(8) Uani 1 1 d . .
H12 H 0.6782 0.8086 0.6199 0.054 Uiso 1 1 calc R U
C13 C 0.58689(15) 0.78609(14) 0.4817(6) 0.0385(7) Uani 1 1 d . .
H13 H 0.6018 0.7576 0.3500 0.046 Uiso 1 1 calc R U
O14 O 0.43048(10) 0.85115(11) 0.7435(4) 0.0416(5) Uani 1 1 d . .
H14 H 0.4241 0.8701 0.8837 0.062 Uiso 1 1 calc R U
O15 O 0.51624(10) 0.91519(10) 1.0500(4) 0.0464(6) Uani 1 1 d . .
C16 C 0.55970(17) 0.95168(15) 1.2179(5) 0.0475(9) Uani 1 1 d . .
H16A H 0.5871 0.9209 1.3152 0.071 Uiso 1 1 calc R U
H16B H 0.5335 0.9782 1.3366 0.071 Uiso 1 1 calc R U
H16C H 0.5879 0.9806 1.1154 0.071 Uiso 1 1 calc R U

loop_
_atom_site_aniso_label
_atom_site_aniso_U_11
_atom_site_aniso_U_22
_atom_site_aniso_U_33
_atom_site_aniso_U_23
_atom_site_aniso_U_13
_atom_site_aniso_U_12
N1 0.0521(17) 0.0326(14) 0.0340(13) -0.0062(11) -0.0051(12) -0.0012(12)
N2 0.0430(16) 0.0402(16) 0.0512(16) -0.0092(13) -0.0088(12) -0.0045(13)
C3 0.0392(19) 0.0313(17) 0.0480(18) -0.0121(14) -0.0015(14) 0.0004(14)
N4 0.0357(15) 0.0290(13) 0.0308(12) -0.0049(10) -0.0026(11) -0.0020(11)
C5 0.048(2) 0.0376(18) 0.0306(15) -0.0074(13) 0.0006(14) 0.0047(15)
N6 0.0368(14) 0.0351(14) 0.0310(12) -0.0044(11) -0.0048(10) 0.0007(11)
C7 0.0334(17) 0.0302(16) 0.0297(14) 0.0007(12) 0.0007(12) -0.0012(13)
C8 0.0329(16) 0.0280(15) 0.0262(14) 0.0040(12) -0.0021(12) -0.0047(12)
C9 0.0308(16) 0.0303(16) 0.0277(14) 0.0058(12) -0.0016(12) -0.0034(12)
C10 0.0384(18) 0.0309(16) 0.0278(15) 0.0022(12) -0.0039(13) -0.0042(13)
C11 0.0425(19) 0.0434(19) 0.0393(16) 0.0012(14) -0.0120(14) -0.0061(15)
C12 0.0322(18) 0.052(2) 0.0522(19) 0.0026(16) -0.0067(15) 0.0038(15)
C13 0.0392(18) 0.0394(18) 0.0368(17) 0.0003(13) -0.0004(13) 0.0037(14)
O14 0.0347(12) 0.0541(15) 0.0359(11) -0.0149(10) 0.0017(9) -0.0028(10)
O15 0.0476(14) 0.0531(14) 0.0386(11) -0.0160(10) -0.0068(10) -0.0050(11)
C16 0.064(2) 0.044(2) 0.0345(16) -0.0065(14) -0.0079(15) -0.0117(17)

loop_
_atom_type_symbol
_atom_type_description
_atom_type_scat_dispersion_real
_atom_type_scat_dispersion_imag
_atom_type_scat_source
C C 0.0033 0.0016 'International Tables Vol C Tables 4.2.6.8 and 6.1.1.4'
H H 0.0000 0.0000 'International Tables Vol C Tables 4.2.6.8 and 6.1.1.4'
N N 0.0061 0.0033 'International Tables Vol C Tables 4.2.6.8 and 6.1.1.4'
O O 0.0106 0.0060 'International Tables Vol C Tables 4.2.6.8 and 6.1.1.4'

loop_
_geom_angle_atom_site_label_1
_geom_angle_atom_site_label_2
_geom_angle_atom_site_label_3
_geom_angle
C5 N1 N2 106.7(2)
C3 N2 N1 106.9(2)
N2 C3 N4 110.5(3)
N2 C3 H3 124.7
N4 C3 H3 124.7
C5 N4 C3 104.8(2)
C5 N4 N6 121.2(2)
C3 N4 N6 133.8(2)
N1 C5 N4 111.1(3)
N1 C5 H5 124.5
N4 C5 H5 124.5
C7 N6 N4 116.7(2)
N6 C7 C8 119.6(3)
N6 C7 H7 120.2
C8 C7 H7 120.2
C9 C8 C13 119.2(2)
C9 C8 C7 119.1(2)
C13 C8 C7 121.7(2)
O14 C9 C8 119.5(2)
O14 C9 C10 120.8(2)
C8 C9 C10 119.7(3)
O15 C10 C11 126.1(2)
O15 C10 C9 113.9(2)
C11 C10 C9 119.9(3)
C10 C11 C12 120.2(3)
C10 C11 H11 119.9
C12 C11 H11 119.9
C13 C12 C11 120.3(3)
C13 C12 H12 119.8
C11 C12 H12 119.8
C12 C13 C8 120.7(3)
C12 C13 H13 119.7
C8 C13 H13 119.7
C9 O14 H14 109.5
C10 O15 C16 118.6(2)
O15 C16 H16A 109.5
O15 C16 H16B 109.5
H16A C16 H16B 109.5
O15 C16 H16C 109.5
H16A C16 H16C 109.5
H16B C16 H16C 109.5

loop_
_geom_bond_atom_site_label_1
_geom_bond_atom_site_label_2
_geom_bond_distance
N1 C5 1.299(4)
N1 N2 1.388(3)
N2 C3 1.305(3)
C3 N4 1.353(3)
C3 H3 0.9300
N4 C5 1.349(3)
N4 N6 1.404(3)
C5 H5 0.9300
N6 C7 1.270(3)
C7 C8 1.464(3)
C7 H7 0.9300
C8 C9 1.394(4)
C8 C13 1.395(4)
C9 O14 1.343(3)
C9 C10 1.406(4)
C10 O15 1.362(3)
C10 C11 1.375(4)
C11 C12 1.389(4)
C11 H11 0.9300
C12 C13 1.370(4)
C12 H12 0.9300
C13 H13 0.9300
O14 H14 0.8200
O15 C16 1.420(3)
C16 H16A 0.9600
C16 H16B 0.9600
C16 H16C 0.9600

loop_
_geom_torsion_atom_site_label_1
_geom_torsion_atom_site_label_2
_geom_torsion_atom_site_label_3
_geom_torsion_atom_site_label_4
_geom_torsion
C5 N1 N2 C3 -0.4(3)
N1 N2 C3 N4 0.3(3)
N2 C3 N4 C5 -0.1(3)
N2 C3 N4 N6 174.3(3)
N2 N1 C5 N4 0.4(3)
C3 N4 C5 N1 -0.2(3)
N6 N4 C5 N1 -175.5(2)
C5 N4 N6 C7 -176.2(2)
C3 N4 N6 C7 10.2(4)
N4 N6 C7 C8 -176.9(2)
N6 C7 C8 C9 -176.4(2)
N6 C7 C8 C13 5.9(4)
C13 C8 C9 O14 -180.0(2)
C7 C8 C9 O14 2.2(4)
C13 C8 C9 C10 0.7(4)
C7 C8 C9 C10 -177.1(2)
O14 C9 C10 O15 -0.9(4)
C8 C9 C10 O15 178.3(2)
O14 C9 C10 C11 179.1(2)
C8 C9 C10 C11 -1.6(4)
O15 C10 C11 C12 -178.8(3)
C9 C10 C11 C12 1.2(4)
C10 C11 C12 C13 0.2(4)
C11 C12 C13 C8 -1.1(4)
C9 C8 C13 C12 0.6(4)
C7 C8 C13 C12 178.4(3)
C11 C10 O15 C16 1.2(4)
C9 C10 O15 C16 -178.7(2)
